data_7153014
loop_
_publ_author_name
'Rostovskii, Nikolai V.'
'Novikov, Mikhail S.'
'Khlebnikov, Alexander F.'
'Korneev, Sergei M.'
'Yufit, Dmitry S.'

_publ_section_title
;
 Cu(ii)-catalyzed domino reaction of 2H-azirines with diazotetramic and
 diazotetronic acids. Synthesis of 2-substituted 2H-1,2,3-triazoles.
;
_journal_issue 33
_journal_name_full 'Organic &amp; biomolecular chemistry'
_journal_page_first 5535
_journal_page_last 5545
_journal_paper_doi 10.1039/c3ob40708j
_journal_volume 11
_journal_year 2013
_chemical_formula_moiety 'C24 H23 N5 O3, C2 H4 O'
_chemical_formula_sum 'C26 H27 N5 O4'
_chemical_formula_weight 473.53
_chemical_melting_point 464(3)
_chemical_name_systematic
;
(3aRS,6aRS)-5-Acetyl-6a-hydroxy-2-(4-methylphenyl)-3a-[4-
-(4-methylphenyl)-2H-1,2,3-triazol-2-yl]-3,5,6,6a-tetrahydropyrrolo[3,4-b]
pyrrol-4(3H)-one ethyl acetate solvate (1:1)
;
_space_group_crystal_system monoclinic
_space_group_IT_number 15
_space_group_name_Hall '-C 2yc'
_space_group_name_H-M_alt 'C 1 2/c 1'
_symmetry_space_group_name_Hall '-C 2yc'
_symmetry_space_group_name_H-M 'C 1 2/c 1'
_atom_sites_solution_hydrogens difmap
_atom_sites_solution_primary direct
_atom_sites_solution_secondary difmap
_audit_creation_date 2012-02-24
_audit_creation_method
;
Olex2 1.2-beta
(compiled 2012.01.17 svn.r2163, GUI svn.r4036)
;
_cell_angle_alpha 90.00
_cell_angle_beta 124.209(2)
_cell_angle_gamma 90.00
_cell_formula_units_Z 8
_cell_length_a 22.883(2)
_cell_length_b 17.0326(17)
_cell_length_c 14.7571(15)
_cell_measurement_reflns_used 4365
_cell_measurement_temperature 120
_cell_measurement_theta_max 29.33
_cell_measurement_theta_min 2.39
_cell_volume 4756.6(8)
_computing_cell_refinement 'SAINT v6.45A (Bruker, 2003)'
_computing_data_collection 'SMART v5.625 (Bruker, 2001)'
_computing_data_reduction 'SAINT v6.45A (Bruker, 2003)'
_computing_molecular_graphics
;
O. V. Dolomanov, L. J. Bourhis, R. J. Gildea, J. A. K. Howard and H. Puschmann,
OLEX2: a complete structure solution, refinement and analysis program.
J. Appl. Cryst. (2009). 42, 339-341.
;
_computing_publication_material
;
O. V. Dolomanov, L. J. Bourhis, R. J. Gildea, J. A. K. Howard and H. Puschmann,
OLEX2: a complete structure solution, refinement and analysis program.
J. Appl. Cryst. (2009). 42, 339-341.
;
_computing_structure_refinement
;
XL, G.M. Sheldrick, Acta Cryst.
(2008). A64, 112-122
;
_computing_structure_solution
;
XS, G.M. Sheldrick, Acta Cryst.
(2008). A64, 112-122
;
_diffrn_ambient_temperature 120
_diffrn_detector 'CCD area detector'
_diffrn_detector_area_resol_mean 5.6
_diffrn_detector_type 'Bruker SMART CCD 6000 area detector'
_diffrn_measured_fraction_theta_full 1.000
_diffrn_measured_fraction_theta_max 1.000
_diffrn_measurement_device 'three-circle diffractometer'
_diffrn_measurement_device_type 'Bruker SMART CCD 6000 area detector'
_diffrn_measurement_method '\w scans'
_diffrn_radiation_monochromator graphite
_diffrn_radiation_probe x-ray
_diffrn_radiation_type MoK\a
_diffrn_radiation_wavelength 0.71073
_diffrn_radiation_xray_symbol K-L~3~
_diffrn_reflns_av_R_equivalents 0.0571
_diffrn_reflns_av_unetI/netI 0.0524
_diffrn_reflns_limit_h_max 30
_diffrn_reflns_limit_h_min -30
_diffrn_reflns_limit_k_max 22
_diffrn_reflns_limit_k_min -22
_diffrn_reflns_limit_l_max 19
_diffrn_reflns_limit_l_min -19
_diffrn_reflns_number 22209
_diffrn_reflns_theta_full 28.50
_diffrn_reflns_theta_max 28.50
_diffrn_reflns_theta_min 1.61
_diffrn_source 'sealed X-ray tube'
_diffrn_source_current 35.0
_diffrn_source_power 1.75
_diffrn_source_target Mo
_diffrn_source_voltage 50.0
_exptl_absorpt_coefficient_mu 0.091
_exptl_absorpt_correction_type none
_exptl_crystal_colour 'clear light colourless'
_exptl_crystal_colour_lustre clear
_exptl_crystal_colour_modifier light
_exptl_crystal_colour_primary colourless
_exptl_crystal_density_diffrn 1.322
_exptl_crystal_density_method 'not measured'
_exptl_crystal_description prism
_exptl_crystal_F_000 2000
_exptl_crystal_size_max 0.48
_exptl_crystal_size_mid 0.22
_exptl_crystal_size_min 0.16
_refine_diff_density_max 0.639
_refine_diff_density_min -0.598
_refine_diff_density_rms 0.054
_refine_ls_extinction_method none
_refine_ls_goodness_of_fit_ref 1.024
_refine_ls_hydrogen_treatment mixed
_refine_ls_matrix_type full
_refine_ls_number_parameters 373
_refine_ls_number_reflns 6031
_refine_ls_number_restraints 0
_refine_ls_restrained_S_all 1.024
_refine_ls_R_factor_all 0.0925
_refine_ls_R_factor_gt 0.0564
_refine_ls_shift/su_max 0.001
_refine_ls_shift/su_mean 0.000
_refine_ls_structure_factor_coef Fsqd
_refine_ls_weighting_details 'calc w=1/[\s^2^(Fo^2^)+(0.0900P)^2^+0.0000P] where P=(Fo^2^+2Fc^2^)/3'
_refine_ls_weighting_scheme calc
_refine_ls_wR_factor_gt 0.1507
_refine_ls_wR_factor_ref 0.1688
_reflns_number_gt 3598
_reflns_number_total 6031
_reflns_threshold_expression >2sigma(I)
_cod_data_source_file c3ob40708j.txt
_cod_data_source_block 3b_dax49
_cod_depositor_comments
;
The following automatic conversions were performed:

'_chemical_melting_point' value '188-193 C' was changed to '464(3)' -
it was converted from degrees Celsius(C) to Kelvins(K), the average
value was taken and precision was estimated.

Automatic conversion script
Id: cif_fix_values 1891 2012-01-12 08:04:46Z andrius 
;
_cod_database_code 7153014

loop_
_space_group_symop_id
_space_group_symop_operation_xyz
1 'x, y, z'
2 '-x, y, -z+1/2'
3 'x+1/2, y+1/2, z'
4 '-x+1/2, y+1/2, -z+1/2'
5 '-x, -y, -z'
6 'x, -y, z-1/2'
7 '-x+1/2, -y+1/2, -z'
8 'x+1/2, -y+1/2, z-1/2'

loop_
_atom_site_label
_atom_site_type_symbol
_atom_site_fract_x
_atom_site_fract_y
_atom_site_fract_z
_atom_site_U_iso_or_equiv
_atom_site_adp_type
_atom_site_occupancy
_atom_site_symmetry_multiplicity
_atom_site_calc_flag
_atom_site_refinement_flags
_atom_site_disorder_assembly
_atom_site_disorder_group
O1 O 0.23677(7) 0.57672(8) 0.33821(11) 0.0368(3) Uani 1 1 d . . .
O2 O 0.48007(7) 0.54470(8) 0.61845(11) 0.0326(3) Uani 1 1 d . . .
O3 O 0.28327(8) 0.64204(9) 0.64423(12) 0.0469(4) Uani 1 1 d . . .
N1 N 0.30716(8) 0.59266(9) 0.52759(12) 0.0303(4) Uani 1 1 d . . .
N2 N 0.40022(8) 0.44119(9) 0.58529(12) 0.0294(3) Uani 1 1 d . . .
N3 N 0.38700(8) 0.59302(9) 0.40115(13) 0.0322(4) Uani 1 1 d . . .
N4 N 0.43334(10) 0.57395(10) 0.37703(14) 0.0399(4) Uani 1 1 d . . .
N5 N 0.37548(8) 0.66985(9) 0.40092(12) 0.0315(4) Uani 1 1 d . . .
C1 C 0.36010(10) 0.53740(11) 0.44312(15) 0.0304(4) Uani 1 1 d . . .
C2 C 0.29268(10) 0.57193(10) 0.42579(15) 0.0292(4) Uani 1 1 d . . .
C3 C 0.38011(10) 0.57620(13) 0.61925(16) 0.0341(4) Uani 1 1 d . . .
C4 C 0.40969(10) 0.52410(11) 0.57039(14) 0.0290(4) Uani 1 1 d . . .
C5 C 0.36513(10) 0.40584(11) 0.49214(15) 0.0296(4) Uani 1 1 d . . .
C6 C 0.34643(13) 0.45543(12) 0.39399(17) 0.0353(5) Uani 1 1 d . . .
C7 C 0.26210(11) 0.63034(12) 0.54934(17) 0.0377(5) Uani 1 1 d . . .
C8 C 0.19139(13) 0.65654(19) 0.4549(2) 0.0642(8) Uani 1 1 d . . .
H8A H 0.1611 0.6117 0.4213 0.096 Uiso 1 1 calc R . .
H8B H 0.1966 0.6827 0.4022 0.096 Uiso 1 1 calc R . .
H8C H 0.1710 0.6920 0.4803 0.096 Uiso 1 1 calc R . .
C9 C 0.45161(12) 0.64277(13) 0.35799(17) 0.0406(5) Uani 1 1 d . . .
C10 C 0.41605(10) 0.70303(12) 0.37206(15) 0.0337(4) Uani 1 1 d . . .
C11 C 0.41983(10) 0.78779(12) 0.36088(15) 0.0351(5) Uani 1 1 d . . .
C12 C 0.47774(12) 0.82005(14) 0.36687(19) 0.0458(5) Uani 1 1 d . . .
C13 C 0.48306(13) 0.89982(16) 0.3587(2) 0.0542(6) Uani 1 1 d . . .
C14 C 0.43116(12) 0.95085(14) 0.34489(19) 0.0500(6) Uani 1 1 d . . .
C15 C 0.37358(13) 0.91813(13) 0.33872(18) 0.0444(5) Uani 1 1 d . . .
C16 C 0.36740(11) 0.83785(12) 0.34672(16) 0.0365(5) Uani 1 1 d . . .
C17 C 0.43898(15) 1.03785(15) 0.3388(2) 0.0686(8) Uani 1 1 d . . .
H17A H 0.4438 1.0493 0.2796 0.103 Uiso 1 1 calc R . .
H17B H 0.4802 1.0558 0.4065 0.103 Uiso 1 1 calc R . .
H17C H 0.3980 1.0640 0.3265 0.103 Uiso 1 1 calc R . .
C18 C 0.34517(10) 0.32270(11) 0.48199(15) 0.0303(4) Uani 1 1 d . . .
C19 C 0.31426(11) 0.28342(12) 0.38207(16) 0.0363(5) Uani 1 1 d . . .
C20 C 0.29533(12) 0.20509(13) 0.37317(18) 0.0409(5) Uani 1 1 d . . .
C21 C 0.30549(11) 0.16421(12) 0.46208(18) 0.0386(5) Uani 1 1 d . . .
C22 C 0.33600(11) 0.20363(13) 0.56155(17) 0.0372(5) Uani 1 1 d . . .
C23 C 0.35551(10) 0.28163(12) 0.57207(16) 0.0336(4) Uani 1 1 d . . .
C24 C 0.28330(14) 0.07983(13) 0.4508(2) 0.0541(6) Uani 1 1 d . . .
H24A H 0.3056 0.0567 0.5223 0.081 Uiso 1 1 calc R . .
H24B H 0.2973 0.0518 0.4095 0.081 Uiso 1 1 calc R . .
H24C H 0.2329 0.0770 0.4136 0.081 Uiso 1 1 calc R . .
H2 H 0.5009(13) 0.5109(14) 0.609(2) 0.049(7) Uiso 1 1 d . . .
H3A H 0.4053(11) 0.6245(12) 0.6419(17) 0.031(5) Uiso 1 1 d . . .
H3B H 0.3827(12) 0.5474(12) 0.6830(19) 0.042(6) Uiso 1 1 d . . .
H6A H 0.2968(13) 0.4483(13) 0.332(2) 0.044(6) Uiso 1 1 d . . .
H6B H 0.3752(13) 0.4419(13) 0.365(2) 0.052(7) Uiso 1 1 d . . .
H9 H 0.4874(13) 0.6455(12) 0.3406(19) 0.048(6) Uiso 1 1 d . . .
H12 H 0.5114(13) 0.7860(14) 0.3706(19) 0.050(7) Uiso 1 1 d . . .
H13 H 0.5276(12) 0.9222(12) 0.3639(17) 0.038(6) Uiso 1 1 d . . .
H15 H 0.3348(14) 0.9512(14) 0.327(2) 0.057(7) Uiso 1 1 d . . .
H16 H 0.3262(12) 0.8156(12) 0.3451(17) 0.041(6) Uiso 1 1 d . . .
H19 H 0.3077(10) 0.3135(11) 0.3226(17) 0.031(5) Uiso 1 1 d . . .
H20 H 0.2715(12) 0.1791(13) 0.3002(19) 0.048(6) Uiso 1 1 d . . .
H22 H 0.3442(12) 0.1751(14) 0.624(2) 0.052(7) Uiso 1 1 d . . .
H23 H 0.3778(10) 0.3100(11) 0.6456(17) 0.031(5) Uiso 1 1 d . . .
O1S O 0.4664(3) 0.8075(3) 0.6484(4) 0.0823(15) Uiso 0.50 1 d P A -1
O2S O 0.54598(15) 0.74972(15) 0.8010(2) 0.0379(6) Uiso 0.50 1 d P A -1
C1S C 0.54927(13) 0.73401(15) 0.6551(2) 0.0542(6) Uani 1 1 d . A -1
H1SA H 0.5968 0.7538 0.6954 0.081 Uiso 1 1 d R A -1
H1SB H 0.5501 0.6781 0.6638 0.081 Uiso 1 1 d R A -1
H1SC H 0.5262 0.7466 0.5789 0.081 Uiso 1 1 d R A -1
C2S C 0.5145(2) 0.7661(2) 0.6930(4) 0.0356(9) Uiso 0.50 1 d P A -1
C3S C 0.5248(3) 0.7811(4) 0.8645(5) 0.0515(14) Uiso 0.50 1 d P A -1
H3SA H 0.5468 0.7683 0.9325 0.062 Uiso 0.50 1 d PR A -1
H3SB H 0.4897 0.8132 0.8365 0.062 Uiso 0.50 1 d PR A -1

loop_
_atom_site_aniso_label
_atom_site_aniso_U_11
_atom_site_aniso_U_22
_atom_site_aniso_U_33
_atom_site_aniso_U_23
_atom_site_aniso_U_13
_atom_site_aniso_U_12
O1 0.0303(8) 0.0459(8) 0.0255(7) 0.0027(6) 0.0104(7) 0.0016(6)
O2 0.0270(7) 0.0347(7) 0.0345(8) -0.0045(6) 0.0164(7) 0.0023(6)
O3 0.0367(9) 0.0722(11) 0.0326(8) -0.0049(7) 0.0199(8) 0.0123(7)
N1 0.0249(8) 0.0390(9) 0.0236(8) -0.0002(6) 0.0115(7) 0.0061(7)
N2 0.0241(8) 0.0378(9) 0.0234(8) -0.0004(6) 0.0117(7) 0.0029(6)
N3 0.0346(9) 0.0372(9) 0.0285(9) 0.0020(7) 0.0201(8) 0.0091(7)
N4 0.0444(10) 0.0504(11) 0.0362(10) 0.0100(8) 0.0294(9) 0.0167(8)
N5 0.0295(9) 0.0375(9) 0.0278(8) 0.0039(7) 0.0163(8) 0.0080(7)
C1 0.0317(10) 0.0342(10) 0.0247(10) 0.0009(7) 0.0155(9) 0.0055(8)
C2 0.0293(10) 0.0311(9) 0.0241(10) 0.0030(7) 0.0131(9) 0.0025(7)
C3 0.0266(10) 0.0455(12) 0.0253(10) -0.0041(9) 0.0116(9) 0.0062(9)
C4 0.0245(10) 0.0365(10) 0.0222(9) -0.0004(7) 0.0108(8) 0.0034(7)
C5 0.0245(9) 0.0393(10) 0.0248(10) 0.0020(7) 0.0138(8) 0.0067(8)
C6 0.0443(13) 0.0348(10) 0.0254(10) -0.0013(8) 0.0187(10) 0.0050(9)
C7 0.0303(11) 0.0492(12) 0.0347(11) -0.0002(9) 0.0190(10) 0.0061(9)
C8 0.0420(14) 0.105(2) 0.0431(14) 0.0068(13) 0.0223(12) 0.0306(14)
C9 0.0403(12) 0.0548(13) 0.0360(12) 0.0141(9) 0.0271(11) 0.0172(10)
C10 0.0287(10) 0.0470(12) 0.0257(10) 0.0098(8) 0.0155(9) 0.0094(8)
C11 0.0296(11) 0.0479(12) 0.0266(10) 0.0096(8) 0.0151(9) 0.0069(8)
C12 0.0338(12) 0.0573(14) 0.0465(14) 0.0164(11) 0.0227(11) 0.0093(10)
C13 0.0379(13) 0.0656(16) 0.0514(15) 0.0182(12) 0.0203(12) 0.0008(12)
C14 0.0396(13) 0.0519(13) 0.0366(13) 0.0115(10) 0.0080(11) 0.0011(10)
C15 0.0388(13) 0.0482(13) 0.0342(12) 0.0050(9) 0.0133(11) 0.0105(10)
C16 0.0313(11) 0.0461(12) 0.0307(11) 0.0052(9) 0.0166(9) 0.0058(9)
C17 0.0558(17) 0.0562(16) 0.0631(18) 0.0136(13) 0.0146(15) -0.0033(12)
C18 0.0235(9) 0.0390(10) 0.0256(9) -0.0006(8) 0.0121(8) 0.0035(8)
C19 0.0393(12) 0.0413(11) 0.0285(11) -0.0009(8) 0.0192(10) 0.0027(9)
C20 0.0412(12) 0.0440(12) 0.0382(12) -0.0112(9) 0.0226(11) -0.0054(9)
C21 0.0322(11) 0.0414(11) 0.0475(13) -0.0039(9) 0.0257(11) -0.0003(8)
C22 0.0344(11) 0.0433(12) 0.0353(11) 0.0038(9) 0.0203(10) 0.0020(9)
C23 0.0301(11) 0.0415(11) 0.0284(10) -0.0011(8) 0.0160(9) 0.0010(8)
C24 0.0583(16) 0.0445(13) 0.0680(17) -0.0092(11) 0.0407(15) -0.0080(11)
C1S 0.0496(15) 0.0550(14) 0.0410(14) 0.0065(11) 0.0150(12) -0.0080(11)

loop_
_atom_type_symbol
_atom_type_description
_atom_type_scat_dispersion_real
_atom_type_scat_dispersion_imag
_atom_type_scat_source
C C 0.0033 0.0016 'International Tables Vol C Tables 4.2.6.8 and 6.1.1.4'
H H 0.0000 0.0000 'International Tables Vol C Tables 4.2.6.8 and 6.1.1.4'
N N 0.0061 0.0033 'International Tables Vol C Tables 4.2.6.8 and 6.1.1.4'
O O 0.0106 0.0060 'International Tables Vol C Tables 4.2.6.8 and 6.1.1.4'

loop_
_geom_angle_atom_site_label_1
_geom_angle_atom_site_label_2
_geom_angle_atom_site_label_3
_geom_angle
C4 O2 H2 111.0(18)
C2 N1 C3 113.83(15)
C2 N1 C7 127.37(16)
C7 N1 C3 118.68(15)
C5 N2 C4 110.31(15)
N4 N3 C1 123.26(15)
N5 N3 N4 115.06(16)
N5 N3 C1 120.85(14)
C9 N4 N3 103.52(16)
N3 N5 C10 104.02(15)
N3 C1 C2 107.96(14)
N3 C1 C4 114.29(16)
N3 C1 C6 114.84(15)
C2 C1 C4 103.74(14)
C6 C1 C2 110.76(17)
C6 C1 C4 104.70(15)
O1 C2 N1 127.29(18)
O1 C2 C1 124.53(17)
N1 C2 C1 108.13(15)
N1 C3 C4 104.66(15)
N1 C3 H3A 108.1(12)
N1 C3 H3B 112.6(13)
C4 C3 H3A 109.1(12)
C4 C3 H3B 109.9(12)
H3A C3 H3B 112.2(18)
O2 C4 N2 113.17(15)
O2 C4 C1 115.08(15)
O2 C4 C3 107.90(15)
N2 C4 C1 104.49(14)
N2 C4 C3 110.41(16)
C3 C4 C1 105.52(14)
N2 C5 C6 115.56(17)
N2 C5 C18 122.09(16)
C18 C5 C6 122.34(16)
C1 C6 H6A 111.9(13)
C1 C6 H6B 114.2(13)
C5 C6 C1 100.60(15)
C5 C6 H6A 111.9(13)
C5 C6 H6B 112.7(13)
H6A C6 H6B 105.8(19)
O3 C7 N1 118.25(18)
O3 C7 C8 123.29(19)
N1 C7 C8 118.42(18)
C7 C8 H8A 109.5
C7 C8 H8B 109.5
C7 C8 H8C 109.5
H8A C8 H8B 109.5
H8A C8 H8C 109.5
H8B C8 H8C 109.5
N4 C9 C10 109.79(18)
N4 C9 H9 120.2(13)
C10 C9 H9 129.9(13)
N5 C10 C9 107.60(18)
N5 C10 C11 123.11(17)
C9 C10 C11 129.29(18)
C12 C11 C10 119.86(18)
C16 C11 C10 121.52(18)
C16 C11 C12 118.6(2)
C11 C12 H12 118.7(14)
C13 C12 C11 120.8(2)
C13 C12 H12 120.3(14)
C12 C13 C14 121.3(2)
C12 C13 H13 118.8(11)
C14 C13 H13 119.9(11)
C13 C14 C17 120.3(2)
C15 C14 C13 117.4(2)
C15 C14 C17 122.3(2)
C14 C15 C16 122.0(2)
C14 C15 H15 121.0(14)
C16 C15 H15 117.0(14)
C11 C16 H16 119.5(12)
C15 C16 C11 119.8(2)
C15 C16 H16 120.6(12)
C14 C17 H17A 109.5
C14 C17 H17B 109.5
C14 C17 H17C 109.5
H17A C17 H17B 109.5
H17A C17 H17C 109.5
H17B C17 H17C 109.5
C19 C18 C5 120.88(17)
C19 C18 C23 118.58(18)
C23 C18 C5 120.53(17)
C18 C19 H19 116.0(12)
C20 C19 C18 120.47(19)
C20 C19 H19 123.5(12)
C19 C20 H20 118.8(13)
C21 C20 C19 121.14(19)
C21 C20 H20 120.0(13)
C20 C21 C22 118.3(2)
C20 C21 C24 120.68(19)
C22 C21 C24 121.0(2)
C21 C22 H22 118.5(14)
C23 C22 C21 121.36(19)
C23 C22 H22 120.1(14)
C18 C23 H23 119.2(11)
C22 C23 C18 120.15(18)
C22 C23 H23 120.7(11)
C21 C24 H24A 109.5
C21 C24 H24B 109.5
C21 C24 H24C 109.5
H24A C24 H24B 109.5
H24A C24 H24C 109.5
H24B C24 H24C 109.5
C2S O2S C3S 124.0(4)
H1SA C1S H1SB 109.6
H1SA C1S H1SC 109.5
H1SB C1S H1SC 109.5
C2S C1S H1SA 109.5
C2S C1S H1SB 108.9
C2S C1S H1SC 109.8
O1S C2S O2S 120.1(4)
O1S C2S C1S 128.3(5)
C1S C2S O2S 111.3(4)
O2S C3S H3SA 119.5
O2S C3S H3SB 120.5
H3SA C3S H3SB 120.0

loop_
_geom_bond_atom_site_label_1
_geom_bond_atom_site_label_2
_geom_bond_distance
O1 C2 1.206(2)
O2 C4 1.391(2)
O2 H2 0.81(3)
O3 C7 1.214(2)
N1 C2 1.390(2)
N1 C3 1.468(2)
N1 C7 1.397(2)
N2 C4 1.464(2)
N2 C5 1.287(2)
N3 N4 1.335(2)
N3 N5 1.335(2)
N3 C1 1.445(2)
N4 C9 1.327(3)
N5 C10 1.344(2)
C1 C2 1.532(3)
C1 C4 1.572(3)
C1 C6 1.522(3)
C3 C4 1.521(3)
C3 H3A 0.95(2)
C3 H3B 1.03(2)
C5 C6 1.516(3)
C5 C18 1.470(3)
C6 H6A 0.98(2)
C6 H6B 1.00(3)
C7 C8 1.491(3)
C8 H8A 0.9600
C8 H8B 0.9600
C8 H8C 0.9600
C9 C10 1.396(3)
C9 H9 0.99(2)
C10 C11 1.461(3)
C11 C12 1.391(3)
C11 C16 1.389(3)
C12 C13 1.375(3)
C12 H12 0.94(2)
C13 C14 1.391(4)
C13 H13 1.05(2)
C14 C15 1.386(3)
C14 C17 1.501(3)
C15 C16 1.386(3)
C15 H15 0.98(3)
C16 H16 1.00(2)
C17 H17A 0.9600
C17 H17B 0.9600
C17 H17C 0.9600
C18 C19 1.396(3)
C18 C23 1.399(3)
C19 C20 1.386(3)
C19 H19 0.95(2)
C20 C21 1.385(3)
C20 H20 1.00(2)
C21 C22 1.393(3)
C21 C24 1.502(3)
C22 C23 1.382(3)
C22 H22 0.96(2)
C23 H23 1.02(2)
C24 H24A 0.9600
C24 H24B 0.9600
C24 H24C 0.9600
O1S C2S 1.152(7)
O2S C2S 1.358(5)
O2S C3S 1.383(6)
C1S H1SA 0.9602
C1S H1SB 0.9598
C1S H1SC 0.9601
C1S C2S 1.321(5)
C3S H3SA 0.8601
C3S H3SB 0.8599

loop_
_geom_hbond_atom_site_label_D
_geom_hbond_atom_site_label_H
_geom_hbond_atom_site_label_A
_geom_hbond_distance_DH
_geom_hbond_distance_HA
_geom_hbond_distance_DA
_geom_hbond_angle_DHA
_geom_hbond_site_symmetry_A
O2 H2 N4 0.81(3) 2.01(3) 2.805(2) 167(2) 5_666
